data_2204924
loop_
_publ_author_name
'Low, John N.'
'Cobo, Justo'
'Mera, Jaime'
'Quiroga, Jairo'
'Glidewell, Christopher'

_publ_section_title
;3-<i>tert</i>-Butyl-1-(4-chlorophenyl)-7,7-dimethyl-5,6,7,8-tetrahydropyrazolo[3,4-<i>b</i>]quinolin-5-one:
 centrosymmetric dimers generated by C---H&#x00B7;&#x00B7;&#x00B7;\p(arene)
 hydrogen bonds
;
_journal_issue 1
_journal_name_full 'Acta Crystallographica Section E'
_journal_page_first o49
_journal_page_last o51
_journal_paper_doi 10.1107/S1600536804031927
_journal_volume 61
_journal_year 2005
_chemical_formula_iupac 'C22 H24 Cl N3 O'
_chemical_formula_moiety 'C22 H24 Cl N3 O'
_chemical_formula_sum 'C22 H24 Cl N3 O'
_chemical_formula_weight 381.89
_chemical_name_systematic
;
3-tert-Butyl-1-(4-chlorophenyl)-7,7-dimethyl-5,6,7,8-
tetrahydroimidazo[3,4-b]quinolin-5-one
;
_space_group_IT_number 2
_symmetry_cell_setting triclinic
_symmetry_space_group_name_Hall '-P 1'
_symmetry_space_group_name_H-M 'P -1'
_atom_sites_solution_hydrogens geom
_atom_sites_solution_primary direct
_atom_sites_solution_secondary difmap
_cell_angle_alpha 106.724(8)
_cell_angle_beta 101.049(10)
_cell_angle_gamma 107.406(8)
_cell_formula_units_Z 2
_cell_length_a 8.6851(11)
_cell_length_b 10.6167(9)
_cell_length_c 12.4330(12)
_cell_measurement_reflns_used 4289
_cell_measurement_temperature 293(2)
_cell_measurement_theta_max 27.50
_cell_measurement_theta_min 5.02
_cell_volume 998.1(2)
_computing_cell_refinement 'DIRAX/LSQ (Duisenberg et al., 2000)'
_computing_data_collection 'COLLECT (Hooft, 1999)'
_computing_data_reduction 'EvalCCD  (Duisenberg et al., 2003)'
_computing_molecular_graphics 'PLATON (Spek, 2003)'
_computing_publication_material 'SHELXL-97 and PRPKAPPA (Ferguson, 1999)'
_computing_structure_refinement 'OSCAIL (McArdle, 2003) and SHELXL-97 (Sheldrick, 1997)'
_computing_structure_solution 'SIR97 (Altomare et al., 1999)'
_diffrn_ambient_temperature 293(2)
_diffrn_measured_fraction_theta_full 0.965
_diffrn_measured_fraction_theta_max 0.936
_diffrn_measurement_device_type 'Nonius KappaCCD area-detector'
_diffrn_measurement_method '\f and \w scans'
_diffrn_radiation_monochromator graphite
_diffrn_radiation_source 'fine-focus sealed X-ray tube'
_diffrn_radiation_type 'Mo K\a'
_diffrn_radiation_wavelength 0.71073
_diffrn_reflns_av_R_equivalents 0.0908
_diffrn_reflns_av_sigmaI/netI 0.1877
_diffrn_reflns_limit_h_max 11
_diffrn_reflns_limit_h_min -11
_diffrn_reflns_limit_k_max 13
_diffrn_reflns_limit_k_min -13
_diffrn_reflns_limit_l_max 16
_diffrn_reflns_limit_l_min -13
_diffrn_reflns_number 13573
_diffrn_reflns_theta_full 25.00
_diffrn_reflns_theta_max 27.50
_diffrn_reflns_theta_min 5.02
_diffrn_standards_decay_% zero
_exptl_absorpt_coefficient_mu 0.208
_exptl_absorpt_correction_T_max 0.980
_exptl_absorpt_correction_T_min 0.925
_exptl_absorpt_correction_type multi-scan
_exptl_absorpt_process_details 'EvalCCD, (Duisenberg et al., 2003)'
_exptl_crystal_colour colourless
_exptl_crystal_density_diffrn 1.271
_exptl_crystal_density_method 'not measured'
_exptl_crystal_description block
_exptl_crystal_F_000 404
_exptl_crystal_size_max 0.40
_exptl_crystal_size_mid 0.20
_exptl_crystal_size_min 0.10
_refine_diff_density_max 0.202
_refine_diff_density_min -0.283
_refine_ls_extinction_method none
_refine_ls_goodness_of_fit_ref 0.930
_refine_ls_hydrogen_treatment constr
_refine_ls_matrix_type full
_refine_ls_number_parameters 250
_refine_ls_number_reflns 4289
_refine_ls_number_restraints 0
_refine_ls_restrained_S_all 0.930
_refine_ls_R_factor_all 0.2329
_refine_ls_R_factor_gt 0.0528
_refine_ls_shift/su_max 0.000
_refine_ls_shift/su_mean 0.000
_refine_ls_structure_factor_coef Fsqd
_refine_ls_weighting_details 'w=1/[\s^2^(Fo^2^)+(0.0419P)^2^+0.3921P] where P=(Fo^2^+2Fc^2^)/3'
_refine_ls_weighting_scheme calc
_refine_ls_wR_factor_gt 0.0979
_refine_ls_wR_factor_ref 0.1218
_reflns_number_gt 1940
_reflns_number_total 4289
_reflns_threshold_expression I>2\s(I)
_cod_data_source_file lh6332.cif
_cod_data_source_block I
_cod_depositor_comments
;
The following automatic conversions were performed:
'_exptl_absorpt_correction_type' value 'Multi-scan' changed to
'multi-scan' according to
'/home/saulius/struct/CIF-dictionaries/cif_core.dic' dictionary named
'cif_core.dic' version 2.4.1 from 2010-06-29.

Automatic conversion script
Id: cif_fix_enum 1527 2010-12-29 10:47:43Z saulius 

The following automatic conversions were performed:

'_exptl_absorpt_correction_type' value 'Multi-scan' changed to
'multi-scan' according to
/home/saulius/struct/CIF-dictionaries/cif_core.dic dictionary named
'cif_core.dic' version 2.4.1 from 2010-06-29.

Automatic conversion script
Id: cif_fix_values 1715 2011-07-08 13:25:40Z adriana 
;
_cod_database_code 2204924
_cod_database_fobs_code 2204924

loop_
_symmetry_equiv_pos_as_xyz
'x, y, z'
'-x, -y, -z'

loop_
_atom_site_label
_atom_site_fract_x
_atom_site_fract_y
_atom_site_fract_z
_atom_site_U_iso_or_equiv
_atom_site_adp_type
_atom_site_calc_flag
_atom_site_refinement_flags
_atom_site_occupancy
_atom_site_type_symbol
Cl14 0.25042(9) 0.12483(9) 0.88047(7) 0.0675(3) Uani d . 1 Cl
O5 0.1443(2) 0.6703(2) 0.18979(16) 0.0659(6) Uani d . 1 O
N1 0.3639(2) 0.5147(2) 0.62204(16) 0.0367(5) Uani d . 1 N
N2 0.4930(2) 0.6473(2) 0.68344(16) 0.0388(5) Uani d . 1 N
N9 0.1388(2) 0.4006(2) 0.43698(16) 0.0363(5) Uani d . 1 N
C3 0.4865(3) 0.7244(2) 0.61863(19) 0.0350(6) Uani d . 1 C
C3A 0.3525(3) 0.6432(2) 0.50982(19) 0.0348(6) Uani d . 1 C
C4 0.2845(3) 0.6615(3) 0.40730(19) 0.0377(6) Uani d . 1 C
C4A 0.1440(3) 0.5504(3) 0.32209(19) 0.0351(6) Uani d . 1 C
C5 0.0714(3) 0.5675(3) 0.2111(2) 0.0411(6) Uani d . 1 C
C6 -0.0937(3) 0.4546(3) 0.13021(19) 0.0403(6) Uani d . 1 C
C7 -0.1159(3) 0.3051(3) 0.12727(19) 0.0373(6) Uani d . 1 C
C8 -0.0857(3) 0.3079(3) 0.25340(19) 0.0410(6) Uani d . 1 C
C8A 0.0735(3) 0.4244(2) 0.34112(19) 0.0353(6) Uani d . 1 C
C9A 0.2751(3) 0.5102(3) 0.51641(19) 0.0341(5) Uani d . 1 C
C11 0.3375(3) 0.4160(2) 0.67918(19) 0.0351(6) Uani d . 1 C
C12 0.1866(3) 0.3007(3) 0.6409(2) 0.0436(6) Uani d . 1 C
C13 0.1620(3) 0.2101(3) 0.7022(2) 0.0468(7) Uani d . 1 C
C14 0.2860(3) 0.2358(3) 0.8012(2) 0.0441(6) Uani d . 1 C
C15 0.4363(3) 0.3484(3) 0.8392(2) 0.0528(7) Uani d . 1 C
C16 0.4628(3) 0.4393(3) 0.7780(2) 0.0484(7) Uani d . 1 C
C31 0.6009(3) 0.8794(2) 0.66531(19) 0.0388(6) Uani d . 1 C
C32 0.7361(4) 0.9172(3) 0.7800(2) 0.0710(9) Uani d . 1 C
C33 0.6879(3) 0.9129(3) 0.5760(2) 0.0653(8) Uani d . 1 C
C34 0.4916(3) 0.9676(3) 0.6879(3) 0.0637(8) Uani d . 1 C
C71 0.0095(3) 0.2563(3) 0.0723(2) 0.0521(7) Uani d . 1 C
C72 -0.2966(3) 0.2042(3) 0.0534(2) 0.0531(7) Uani d . 1 C
H4 0.3319 0.7459 0.3961 0.045 Uiso calc R 1 H
H6A -0.1847 0.4782 0.1540 0.048 Uiso calc R 1 H
H6E -0.1044 0.4544 0.0511 0.048 Uiso calc R 1 H
H8A -0.1814 0.3177 0.2793 0.049 Uiso calc R 1 H
H8E -0.0818 0.2174 0.2531 0.049 Uiso calc R 1 H
H12 0.1020 0.2840 0.5741 0.052 Uiso calc R 1 H
H13 0.0611 0.1317 0.6761 0.056 Uiso calc R 1 H
H15 0.5206 0.3641 0.9058 0.063 Uiso calc R 1 H
H16 0.5651 0.5161 0.8036 0.058 Uiso calc R 1 H
H32A 0.6828 0.8979 0.8375 0.107 Uiso calc R 1 H
H32B 0.8066 1.0162 0.8087 0.107 Uiso calc R 1 H
H32C 0.8043 0.8614 0.7660 0.107 Uiso calc R 1 H
H33A 0.7608 0.8610 0.5649 0.098 Uiso calc R 1 H
H33B 0.7538 1.0128 0.6046 0.098 Uiso calc R 1 H
H33C 0.6040 0.8859 0.5023 0.098 Uiso calc R 1 H
H34A 0.4068 0.9443 0.6156 0.096 Uiso calc R 1 H
H34B 0.5617 1.0668 0.7175 0.096 Uiso calc R 1 H
H34C 0.4378 0.9472 0.7449 0.096 Uiso calc R 1 H
H71A -0.0036 0.2643 -0.0036 0.078 Uiso calc R 1 H
H71B -0.0121 0.1592 0.0635 0.078 Uiso calc R 1 H
H71C 0.1230 0.3148 0.1225 0.078 Uiso calc R 1 H
H72A -0.3151 0.2014 -0.0260 0.080 Uiso calc R 1 H
H72B -0.3752 0.2370 0.0863 0.080 Uiso calc R 1 H
H72C -0.3130 0.1107 0.0536 0.080 Uiso calc R 1 H

loop_
_atom_site_aniso_label
_atom_site_aniso_U_11
_atom_site_aniso_U_22
_atom_site_aniso_U_33
_atom_site_aniso_U_12
_atom_site_aniso_U_13
_atom_site_aniso_U_23
Cl14 0.0747(5) 0.0743(6) 0.0797(5) 0.0312(4) 0.0329(4) 0.0558(5)
O5 0.0719(13) 0.0574(14) 0.0505(12) -0.0006(11) 0.0009(10) 0.0324(11)
N1 0.0409(11) 0.0282(12) 0.0303(11) 0.0050(9) 0.0027(9) 0.0096(9)
N2 0.0402(11) 0.0304(12) 0.0341(11) 0.0060(10) 0.0034(9) 0.0080(10)
N9 0.0400(11) 0.0315(12) 0.0290(10) 0.0064(10) 0.0053(9) 0.0099(9)
C3 0.0365(13) 0.0309(14) 0.0307(13) 0.0087(11) 0.0067(10) 0.0079(11)
C3A 0.0404(13) 0.0293(15) 0.0306(13) 0.0092(11) 0.0102(11) 0.0095(11)
C4 0.0455(14) 0.0316(15) 0.0350(14) 0.0103(12) 0.0119(12) 0.0154(12)
C4A 0.0389(13) 0.0335(15) 0.0272(13) 0.0093(12) 0.0059(11) 0.0104(11)
C5 0.0472(15) 0.0380(17) 0.0352(14) 0.0138(13) 0.0114(12) 0.0125(13)
C6 0.0426(14) 0.0478(17) 0.0286(13) 0.0175(13) 0.0074(11) 0.0134(12)
C7 0.0376(13) 0.0388(15) 0.0277(13) 0.0114(11) 0.0027(10) 0.0092(11)
C8 0.0416(13) 0.0383(16) 0.0339(13) 0.0063(12) 0.0062(11) 0.0128(12)
C8A 0.0392(13) 0.0347(15) 0.0288(13) 0.0115(12) 0.0103(11) 0.0096(11)
C9A 0.0400(13) 0.0328(15) 0.0260(12) 0.0105(12) 0.0079(11) 0.0104(11)
C11 0.0395(13) 0.0331(15) 0.0319(13) 0.0124(12) 0.0117(11) 0.0120(11)
C12 0.0478(15) 0.0410(17) 0.0356(14) 0.0108(14) 0.0072(12) 0.0146(12)
C13 0.0483(15) 0.0391(17) 0.0484(16) 0.0087(13) 0.0142(13) 0.0180(13)
C14 0.0527(16) 0.0453(18) 0.0472(15) 0.0222(14) 0.0213(13) 0.0273(13)
C15 0.0472(16) 0.061(2) 0.0522(17) 0.0167(16) 0.0046(13) 0.0338(15)
C16 0.0385(13) 0.0490(18) 0.0522(16) 0.0095(13) 0.0043(12) 0.0246(14)
C31 0.0421(13) 0.0302(15) 0.0324(13) 0.0061(12) 0.0043(11) 0.0075(11)
C32 0.0683(19) 0.0462(19) 0.0589(19) 0.0005(15) -0.0160(15) 0.0086(15)
C33 0.0610(18) 0.055(2) 0.0609(19) -0.0015(15) 0.0218(15) 0.0169(16)
C34 0.0635(18) 0.0392(18) 0.081(2) 0.0181(15) 0.0216(16) 0.0134(16)
C71 0.0578(16) 0.0582(19) 0.0378(14) 0.0273(15) 0.0102(12) 0.0112(13)
C72 0.0506(15) 0.0494(18) 0.0417(15) 0.0086(14) -0.0018(12) 0.0129(13)

loop_
_atom_type_symbol
_atom_type_description
_atom_type_scat_dispersion_real
_atom_type_scat_dispersion_imag
_atom_type_scat_source
C C 0.0033 0.0016 'International Tables Vol C Tables 4.2.6.8 and 6.1.1.4'
H H 0.0000 0.0000 'International Tables Vol C Tables 4.2.6.8 and 6.1.1.4'
N N 0.0061 0.0033 'International Tables Vol C Tables 4.2.6.8 and 6.1.1.4'
O O 0.0106 0.0060 'International Tables Vol C Tables 4.2.6.8 and 6.1.1.4'
Cl Cl 0.1484 0.1585 'International Tables Vol C Tables 4.2.6.8 and 6.1.1.4'

loop_
_geom_angle_atom_site_label_1
_geom_angle_atom_site_label_2
_geom_angle_atom_site_label_3
_geom_angle
_geom_angle_publ_flag
C9A N1 N2 110.15(18) no
C9A N1 C11 131.75(19) no
N2 N1 C11 117.86(17) no
C16 C11 C12 119.6(2) no
C16 C11 N1 119.0(2) no
C12 C11 N1 121.3(2) no
C11 C12 C13 119.8(2) no
C11 C12 H12 120.1 no
C13 C12 H12 120.1 no
C14 C13 C12 120.0(2) no
C14 C13 H13 120.0 no
C12 C13 H13 120.0 no
C15 C14 C13 120.8(2) no
C15 C14 Cl14 119.66(19) no
C13 C14 Cl14 119.6(2) no
C14 C15 C16 119.7(2) no
C14 C15 H15 120.2 no
C16 C15 H15 120.2 no
C11 C16 C15 120.1(2) no
C11 C16 H16 119.9 no
C15 C16 H16 119.9 no
C3 N2 N1 107.66(17) no
N2 C3 C3A 110.1(2) no
N2 C3 C31 120.81(19) no
C3A C3 C31 128.9(2) no
C3 C31 C33 110.5(2) no
C3 C31 C32 110.7(2) no
C33 C31 C32 108.7(2) no
C3 C31 C34 107.98(19) no
C33 C31 C34 109.6(2) no
C32 C31 C34 109.4(2) no
C31 C32 H32A 109.5 no
C31 C32 H32B 109.5 no
H32A C32 H32B 109.5 no
C31 C32 H32C 109.5 no
H32A C32 H32C 109.5 no
H32B C32 H32C 109.5 no
C31 C33 H33A 109.5 no
C31 C33 H33B 109.5 no
H33A C33 H33B 109.5 no
C31 C33 H33C 109.5 no
H33A C33 H33C 109.5 no
H33B C33 H33C 109.5 no
C31 C34 H34A 109.5 no
C31 C34 H34B 109.5 no
H34A C34 H34B 109.5 no
C31 C34 H34C 109.5 no
H34A C34 H34C 109.5 no
H34B C34 H34C 109.5 no
C4 C3A C9A 116.4(2) no
C4 C3A C3 138.0(2) no
C9A C3A C3 105.5(2) no
C4A C4 C3A 118.3(2) no
C4A C4 H4 120.9 no
C3A C4 H4 120.9 no
C4 C4A C8A 120.0(2) no
C4 C4A C5 118.9(2) no
C8A C4A C5 121.1(2) no
O5 C5 C4A 120.5(2) no
O5 C5 C6 122.7(2) no
C4A C5 C6 116.8(2) no
C5 C6 C7 114.50(19) no
C5 C6 H6E 108.6 no
C7 C6 H6E 108.6 no
C5 C6 H6A 108.6 no
C7 C6 H6A 108.6 no
H6E C6 H6A 107.6 no
C72 C7 C6 108.89(18) no
C72 C7 C8 109.43(19) no
C6 C7 C8 108.65(19) no
C72 C7 C71 109.6(2) no
C6 C7 C71 109.7(2) no
C8 C7 C71 110.59(18) no
C7 C71 H71A 109.5 no
C7 C71 H71B 109.5 no
H71A C71 H71B 109.5 no
C7 C71 H71C 109.5 no
H71A C71 H71C 109.5 no
H71B C71 H71C 109.5 no
C7 C72 H72A 109.5 no
C7 C72 H72B 109.5 no
H72A C72 H72B 109.5 no
C7 C72 H72C 109.5 no
H72A C72 H72C 109.5 no
H72B C72 H72C 109.5 no
C8A C8 C7 114.8(2) no
C8A C8 H8A 108.6 no
C7 C8 H8A 108.6 no
C8A C8 H8E 108.6 no
C7 C8 H8E 108.6 no
H8A C8 H8E 107.5 no
N9 C8A C4A 123.6(2) no
N9 C8A C8 116.1(2) no
C4A C8A C8 120.3(2) no
C9A N9 C8A 114.3(2) no
N9 C9A N1 126.1(2) no
N9 C9A C3A 127.4(2) no
N1 C9A C3A 106.52(19) no

loop_
_geom_bond_atom_site_label_1
_geom_bond_atom_site_label_2
_geom_bond_distance
_geom_bond_publ_flag
N1 C9A 1.370(3) no
N1 N2 1.390(2) no
N1 C11 1.415(3) no
C11 C16 1.381(3) no
C11 C12 1.381(3) no
C12 C13 1.383(3) no
C12 H12 0.93 no
C13 C14 1.368(3) no
C13 H13 0.93 no
C14 C15 1.365(3) no
C14 Cl14 1.738(2) no
C15 C16 1.384(3) no
C15 H15 0.93 no
C16 H16 0.93 no
N2 C3 1.309(3) no
C3 C3A 1.433(3) no
C3 C31 1.511(3) no
C31 C33 1.522(3) no
C31 C32 1.523(3) no
C31 C34 1.529(3) no
C32 H32A 0.96 no
C32 H32B 0.96 no
C32 H32C 0.96 no
C33 H33A 0.96 no
C33 H33B 0.96 no
C33 H33C 0.96 no
C34 H34A 0.96 no
C34 H34B 0.96 no
C34 H34C 0.96 no
C3A C4 1.390(3) no
C3A C9A 1.404(3) no
C4 C4A 1.388(3) no
C4 H4 0.93 no
C4A C8A 1.403(3) no
C4A C5 1.488(3) no
C5 O5 1.217(3) no
C5 C6 1.493(3) no
C6 C7 1.529(3) no
C6 H6E 0.97 no
C6 H6A 0.97 no
C7 C8 1.530(3) no
C7 C71 1.531(3) no
C7 C72 1.526(3) no
C71 H71A 0.96 no
C71 H71B 0.96 no
C71 H71C 0.96 no
C72 H72A 0.96 no
C72 H72B 0.96 no
C72 H72C 0.96 no
C8 C8A 1.501(3) no
C8 H8A 0.97 no
C8 H8E 0.97 no
C8A N9 1.344(3) no
N9 C9A 1.341(3) no

loop_
_geom_hbond_atom_site_label_D
_geom_hbond_atom_site_label_H
_geom_hbond_atom_site_label_A
_geom_hbond_site_symmetry_A
_geom_hbond_distance_DH
_geom_hbond_distance_HA
_geom_hbond_distance_DA
_geom_hbond_angle_DHA
_geom_hbond_publ_flag
C6 H6A Cg1 2_566 0.97 2.77 3.649(3) 151 y
C8 H8A Cg2 2_566 0.97 2.82 3.768(3) 165 y

loop_
_geom_torsion_atom_site_label_1
_geom_torsion_atom_site_label_2
_geom_torsion_atom_site_label_3
_geom_torsion_atom_site_label_4
_geom_torsion
_geom_torsion_publ_flag
C9A N1 C11 C16 170.1(2) no
N2 N1 C11 C16 -16.2(3) no
C9A N1 C11 C12 -12.6(4) no
N2 N1 C11 C12 161.1(2) no
C16 C11 C12 C13 0.4(3) no
N1 C11 C12 C13 -176.9(2) no
C11 C12 C13 C14 0.8(4) no
C12 C13 C14 C15 -1.6(4) no
C12 C13 C14 Cl14 177.65(19) no
C13 C14 C15 C16 1.1(4) no
Cl14 C14 C15 C16 -178.1(2) no
C12 C11 C16 C15 -0.8(4) no
N1 C11 C16 C15 176.5(2) no
C14 C15 C16 C11 0.1(4) no
C9A N1 N2 C3 -0.2(2) no
C11 N1 N2 C3 -175.16(18) no
N1 N2 C3 C3A -0.9(2) no
N1 N2 C3 C31 174.51(18) no
N2 C3 C31 C33 131.2(2) no
C3A C3 C31 C33 -54.4(3) no
N2 C3 C31 C32 10.7(3) no
C3A C3 C31 C32 -174.8(2) no
N2 C3 C31 C34 -109.0(2) no
C3A C3 C31 C34 65.4(3) no
N2 C3 C3A C4 -178.6(2) no
C31 C3 C3A C4 6.5(4) no
N2 C3 C3A C9A 1.6(2) no
C31 C3 C3A C9A -173.3(2) no
C9A C3A C4 C4A 2.0(3) no
C3 C3A C4 C4A -177.7(2) no
C3A C4 C4A C8A 0.6(3) no
C3A C4 C4A C5 -179.1(2) no
C4 C4A C5 O5 7.9(3) no
C8A C4A C5 O5 -171.7(2) no
C4 C4A C5 C6 -171.2(2) no
C8A C4A C5 C6 9.1(3) no
O5 C5 C6 C7 145.9(2) no
C4A C5 C6 C7 -35.0(3) no
C5 C6 C7 C72 173.2(2) no
C5 C6 C7 C8 54.1(2) no
C5 C6 C7 C71 -66.9(2) no
C72 C7 C8 C8A -168.0(2) no
C6 C7 C8 C8A -49.2(2) no
C71 C7 C8 C8A 71.2(3) no
C4 C4A C8A N9 -3.0(3) no
C5 C4A C8A N9 176.6(2) no
C4 C4A C8A C8 175.6(2) no
C5 C4A C8A C8 -4.8(3) no
C7 C8 C8A N9 -155.06(19) no
C7 C8 C8A C4A 26.2(3) no
C4A C8A N9 C9A 2.4(3) no
C8 C8A N9 C9A -176.26(19) no
C8A N9 C9A N1 179.0(2) no
C8A N9 C9A C3A 0.6(3) no
N2 N1 C9A N9 -177.52(19) no
C11 N1 C9A N9 -3.5(4) no
N2 N1 C9A C3A 1.2(2) no
C11 N1 C9A C3A 175.2(2) no
C4 C3A C9A N9 -2.8(3) no
C3 C3A C9A N9 177.0(2) no
C4 C3A C9A N1 178.53(18) no
C3 C3A C9A N1 -1.6(2) no

loop_
_cod_related_entry_id
_cod_related_entry_database
_cod_related_entry_code
1 ChemSpider 21130070
